data_4036788
loop_
_publ_author_name
'Fan, Wei'
'Yang, Zhen'
'Jiang, Bo'
'Li, Guigen'

_publ_section_title
;
 I<sub>2</sub>-Catalyzed sulfenylation of indoles and pyrroles using
 triethylammonium thiolates as sulfenylating agents.
;
_journal_issue 6
_journal_name_full 'Organic chemistry frontiers : an international journal of organic chemistry'
_journal_page_first 1091
_journal_page_last 1102
_journal_paper_doi 10.1039/C6QO00851H
_journal_volume 4
_journal_year 2017
_chemical_formula_sum 'C63 H49 Br2 N5 O7 S2'
_chemical_formula_weight 1212.01
_space_group_IT_number 2
_space_group_name_Hall '-P 1'
_space_group_name_H-M_alt 'P -1'
_symmetry_cell_setting triclinic
_symmetry_space_group_name_H-M 'P -1'
_atom_sites_solution_hydrogens geom
_atom_sites_solution_primary direct
_atom_sites_solution_secondary difmap
_audit_creation_method SHELXL-97
_audit_update_record
;
2016-12-13 deposited with the CCDC.
2017-02-17 downloaded from the CCDC.
;
_cell_angle_alpha 82.403(2)
_cell_angle_beta 75.7150(10)
_cell_angle_gamma 70.4870(10)
_cell_formula_units_Z 2
_cell_length_a 12.3295(11)
_cell_length_b 13.0067(12)
_cell_length_c 18.5167(16)
_cell_measurement_reflns_used 1973
_cell_measurement_temperature 298(2)
_cell_measurement_theta_max 26.166
_cell_measurement_theta_min 2.744
_cell_volume 2708.3(4)
_computing_cell_refinement 'Bruker SMART'
_computing_data_collection 'Bruker SMART'
_computing_data_reduction 'Bruker SHELXTL'
_computing_molecular_graphics 'Bruker SHELXTL'
_computing_publication_material 'Bruker SHELXTL'
_computing_structure_refinement 'SHELXL-97 (Sheldrick, 1997)'
_computing_structure_solution 'SHELXS-97 (Sheldrick, 1990)'
_diffrn_ambient_temperature 298(2)
_diffrn_measured_fraction_theta_full 0.984
_diffrn_measured_fraction_theta_max 0.984
_diffrn_measurement_device_type 'CCD area detector'
_diffrn_measurement_method 'phi and omega scans'
_diffrn_radiation_monochromator graphite
_diffrn_radiation_source 'fine-focus sealed tube'
_diffrn_radiation_type MoK\a
_diffrn_radiation_wavelength 0.71073
_diffrn_reflns_av_R_equivalents 0.1118
_diffrn_reflns_av_sigmaI/netI 0.2092
_diffrn_reflns_limit_h_max 14
_diffrn_reflns_limit_h_min -13
_diffrn_reflns_limit_k_max 15
_diffrn_reflns_limit_k_min -14
_diffrn_reflns_limit_l_max 14
_diffrn_reflns_limit_l_min -22
_diffrn_reflns_number 14016
_diffrn_reflns_theta_full 25.02
_diffrn_reflns_theta_max 25.02
_diffrn_reflns_theta_min 2.32
_exptl_absorpt_coefficient_mu 1.635
_exptl_absorpt_correction_T_max 0.8803
_exptl_absorpt_correction_T_min 0.5984
_exptl_absorpt_correction_type multi-scan
_exptl_absorpt_process_details sadabs
_exptl_crystal_colour yellow
_exptl_crystal_density_diffrn 1.486
_exptl_crystal_density_method 'not measured'
_exptl_crystal_description block
_exptl_crystal_F_000 1240
_exptl_crystal_size_max 0.35
_exptl_crystal_size_mid 0.17
_exptl_crystal_size_min 0.08
_refine_diff_density_max 0.668
_refine_diff_density_min -0.669
_refine_diff_density_rms 0.115
_refine_ls_extinction_method none
_refine_ls_goodness_of_fit_ref 1.103
_refine_ls_hydrogen_treatment mixed
_refine_ls_matrix_type full
_refine_ls_number_parameters 754
_refine_ls_number_reflns 9430
_refine_ls_number_restraints 0
_refine_ls_restrained_S_all 1.103
_refine_ls_R_factor_all 0.2123
_refine_ls_R_factor_gt 0.0947
_refine_ls_shift/su_max 0.001
_refine_ls_shift/su_mean 0.000
_refine_ls_structure_factor_coef Fsqd
_refine_ls_weighting_details 'calc w=1/[\s^2^(Fo^2^)+(0.0575P)^2^+0.0000P] where P=(Fo^2^+2Fc^2^)/3'
_refine_ls_weighting_scheme calc
_refine_ls_wR_factor_gt 0.2052
_refine_ls_wR_factor_ref 0.2263
_reflns_number_gt 3284
_reflns_number_total 9430
_reflns_threshold_expression >2sigma(I)
_cod_data_source_file c6qo00851h2.cif
_cod_data_source_block 161010a
_cod_depositor_comments
;
The following automatic conversions were performed:

data item '_symmetry_cell_setting' value 'Triclinic' was changed to
'triclinic' in accordance with the
/home/saulius/struct/COD-crude-data/automatic-downloads/DataCite-retrospective/RSC/depositions/lib/dictionaries/cif_core.dic
dictionary named 'cif_core.dic' version 2.4.2 last updated on
2011-04-26.

Automatic conversion script
Id: cif_fix_values 6909 2019-04-08 15:41:33Z antanas 
;
_cod_original_sg_symbol_H-M P-1
_cod_database_code 4036788

loop_
_symmetry_equiv_pos_as_xyz
'x, y, z'
'-x, -y, -z'

loop_
_atom_site_label
_atom_site_type_symbol
_atom_site_fract_x
_atom_site_fract_y
_atom_site_fract_z
_atom_site_U_iso_or_equiv
_atom_site_adp_type
_atom_site_occupancy
_atom_site_symmetry_multiplicity
_atom_site_calc_flag
_atom_site_refinement_flags
_atom_site_disorder_assembly
_atom_site_disorder_group
Br1 Br 0.86688(10) 1.16901(9) 0.83136(8) 0.1062(5) Uani 1 1 d . . .
Br2 Br 1.7409(19) 0.2096(16) 0.4588(16) 0.127(6) Uani 0.66(8) 1 d P A 1
Br2' Br 1.709(4) 0.183(3) 0.432(3) 0.127(12) Uani 0.34(8) 1 d P A 2
N1 N 1.3149(6) 0.6017(5) 0.9651(4) 0.056(2) Uani 1 1 d . . .
H1 H 1.2807 0.5557 0.9610 0.067 Uiso 1 1 calc R . .
N2 N 1.3744(6) 1.1958(5) 0.8315(4) 0.0518(19) Uani 1 1 d . . .
H2 H 1.3281 1.2586 0.8203 0.062 Uiso 1 1 calc R . .
N3 N 1.2151(5) 0.5923(5) 0.7696(4) 0.0493(18) Uani 1 1 d . . .
H3 H 1.2476 0.5990 0.8041 0.059 Uiso 1 1 calc R . .
N4 N 1.2403(6) 0.2298(6) 0.4454(4) 0.064(2) Uani 1 1 d . . .
H4 H 1.2921 0.1941 0.4095 0.076 Uiso 1 1 calc R . .
N5 N 1.1467(13) 0.4276(13) 1.1985(8) 0.106(4) Uani 1 1 d . . .
O1 O 1.2990(5) 0.6990(4) 0.8543(3) 0.0598(17) Uani 1 1 d . . .
O2 O 1.4438(6) 0.8622(5) 0.7828(4) 0.0641(17) Uani 1 1 d . . .
O3 O 1.2965(5) 0.4084(4) 0.7596(3) 0.0601(17) Uani 1 1 d . . .
O4 O 1.1980(5) 0.2672(4) 0.6858(3) 0.0623(17) Uani 1 1 d . . .
O5 O 1.0250(12) 0.4757(16) 1.1209(8) 0.150(4) Uani 1 1 d . . .
O6 O 0.5761(7) 0.9263(5) 0.6487(4) 0.110(3) Uani 1 1 d . . .
H6B H 0.5019 0.9394 0.6621 0.132 Uiso 1 1 d R . .
H6C H 0.6017 0.8887 0.6857 0.132 Uiso 1 1 d R . .
O7 O 1.1770(6) 0.4728(5) 0.9519(4) 0.108(2) Uani 1 1 d . . .
H7C H 1.1438 0.4718 0.9980 0.130 Uiso 1 1 d R . .
H7D H 1.1242 0.4871 0.9267 0.130 Uiso 1 1 d R . .
S1 S 1.4501(2) 0.92207(17) 0.95117(14) 0.0617(7) Uani 1 1 d . . .
S2 S 1.0922(2) 0.48138(16) 0.56767(13) 0.0564(7) Uani 1 1 d . . .
C1 C 1.3293(7) 0.6825(7) 0.9141(5) 0.053(2) Uani 1 1 d . . .
C2 C 1.3831(7) 0.7465(6) 0.9445(5) 0.052(2) Uani 1 1 d . . .
C3 C 1.4060(7) 0.6910(6) 1.0153(5) 0.052(2) Uani 1 1 d . . .
C4 C 1.3623(7) 0.6026(7) 1.0246(5) 0.054(2) Uani 1 1 d . . .
C5 C 1.3708(8) 0.5294(7) 1.0847(5) 0.068(3) Uani 1 1 d . . .
H5 H 1.3407 0.4714 1.0906 0.081 Uiso 1 1 calc R . .
C6 C 1.4256(9) 0.5459(8) 1.1355(6) 0.074(3) Uani 1 1 d . . .
H6 H 1.4334 0.4971 1.1769 0.088 Uiso 1 1 calc R . .
C7 C 1.4698(8) 0.6311(8) 1.1284(5) 0.074(3) Uani 1 1 d . . .
H7 H 1.5073 0.6392 1.1642 0.089 Uiso 1 1 calc R . .
C8 C 1.4583(8) 0.7050(7) 1.0677(5) 0.058(2) Uani 1 1 d . . .
H8 H 1.4865 0.7642 1.0629 0.069 Uiso 1 1 calc R . .
C9 C 1.3964(7) 0.8408(6) 0.9123(5) 0.048(2) Uani 1 1 d . . .
C10 C 1.3657(9) 0.8833(7) 0.8368(6) 0.051(2) Uani 1 1 d . . .
C11 C 1.2446(8) 0.9515(6) 0.8381(5) 0.050(2) Uani 1 1 d . . .
C12 C 1.2199(8) 1.0143(7) 0.7719(5) 0.059(3) Uani 1 1 d . . .
H12 H 1.2794 1.0110 0.7292 0.071 Uiso 1 1 calc R . .
C13 C 1.1098(9) 1.0780(7) 0.7720(6) 0.064(3) Uani 1 1 d . . .
H13 H 1.0936 1.1210 0.7293 0.077 Uiso 1 1 calc R . .
C14 C 1.0225(8) 1.0820(7) 0.8314(6) 0.062(3) Uani 1 1 d . . .
C15 C 1.0425(8) 1.0185(7) 0.8968(5) 0.065(3) Uani 1 1 d . . .
H15 H 0.9815 1.0195 0.9382 0.077 Uiso 1 1 calc R . .
C16 C 1.1549(8) 0.9554(6) 0.8969(5) 0.055(2) Uani 1 1 d . . .
H16 H 1.1706 0.9128 0.9399 0.066 Uiso 1 1 calc R . .
C17 C 1.3460(8) 1.1298(7) 0.8893(5) 0.054(2) Uani 1 1 d . . .
C18 C 1.4380(8) 1.0389(6) 0.8894(5) 0.051(2) Uani 1 1 d . . .
C19 C 1.5322(8) 1.0486(7) 0.8278(5) 0.058(2) Uani 1 1 d . . .
C20 C 1.4852(9) 1.1508(7) 0.7930(6) 0.055(2) Uani 1 1 d . . .
C21 C 1.5515(9) 1.1865(8) 0.7301(6) 0.067(3) Uani 1 1 d . . .
H21 H 1.5193 1.2522 0.7050 0.081 Uiso 1 1 calc R . .
C22 C 1.6642(10) 1.1248(9) 0.7051(6) 0.075(3) Uani 1 1 d . . .
H22 H 1.7110 1.1500 0.6640 0.090 Uiso 1 1 calc R . .
C23 C 1.7095(9) 1.0265(9) 0.7395(7) 0.084(3) Uani 1 1 d . . .
H23 H 1.7869 0.9849 0.7208 0.101 Uiso 1 1 calc R . .
C24 C 1.6448(9) 0.9864(8) 0.8010(6) 0.074(3) Uani 1 1 d . . .
H24 H 1.6771 0.9186 0.8238 0.089 Uiso 1 1 calc R . .
C25 C 1.2310(8) 1.1667(7) 0.9402(5) 0.054(2) Uani 1 1 d . . .
C26 C 1.1359(9) 1.2360(7) 0.9156(6) 0.065(3) Uani 1 1 d . . .
H26 H 1.1429 1.2593 0.8655 0.079 Uiso 1 1 calc R . .
C27 C 1.0319(9) 1.2706(8) 0.9637(7) 0.077(3) Uani 1 1 d . . .
H27 H 0.9683 1.3204 0.9466 0.092 Uiso 1 1 calc R . .
C28 C 1.0171(10) 1.2358(8) 1.0352(7) 0.084(3) Uani 1 1 d . . .
H28 H 0.9434 1.2585 1.0673 0.101 Uiso 1 1 calc R . .
C29 C 1.1113(11) 1.1667(8) 1.0604(6) 0.086(3) Uani 1 1 d . . .
H29 H 1.1021 1.1430 1.1105 0.103 Uiso 1 1 calc R . .
C30 C 1.2168(9) 1.1320(7) 1.0150(6) 0.072(3) Uani 1 1 d . . .
H30 H 1.2806 1.0848 1.0334 0.086 Uiso 1 1 calc R . .
C31 C 1.2319(7) 0.4978(7) 0.7419(5) 0.045(2) Uani 1 1 d . . .
C32 C 1.1626(6) 0.5215(6) 0.6831(4) 0.039(2) Uani 1 1 d . . .
C33 C 1.1032(7) 0.6385(6) 0.6853(4) 0.042(2) Uani 1 1 d . . .
C34 C 1.1386(7) 0.6797(6) 0.7363(5) 0.045(2) Uani 1 1 d . . .
C35 C 1.1035(7) 0.7860(6) 0.7509(5) 0.049(2) Uani 1 1 d . . .
H35 H 1.1298 0.8105 0.7863 0.059 Uiso 1 1 calc R . .
C36 C 1.0255(8) 0.8567(7) 0.7100(5) 0.062(3) Uani 1 1 d . . .
H36 H 0.9982 0.9310 0.7180 0.075 Uiso 1 1 calc R . .
C37 C 0.9887(7) 0.8200(7) 0.6590(5) 0.056(2) Uani 1 1 d . . .
H37 H 0.9369 0.8697 0.6323 0.068 Uiso 1 1 calc R . .
C38 C 1.0254(7) 0.7105(6) 0.6450(5) 0.052(2) Uani 1 1 d . . .
H38 H 0.9989 0.6859 0.6098 0.063 Uiso 1 1 calc R . .
C39 C 1.1675(7) 0.4490(6) 0.6400(5) 0.044(2) Uani 1 1 d . . .
C40 C 1.2428(8) 0.3309(6) 0.6461(5) 0.047(2) Uani 1 1 d . . .
C41 C 1.3583(8) 0.3005(7) 0.6008(5) 0.050(2) Uani 1 1 d . A .
C42 C 1.4174(8) 0.3739(7) 0.5720(5) 0.057(2) Uani 1 1 d . . .
H42 H 1.3804 0.4468 0.5831 0.068 Uiso 1 1 calc R . .
C43 C 1.5269(10) 0.3457(9) 0.5281(6) 0.076(3) Uani 1 1 d . A .
H43 H 1.5637 0.3985 0.5095 0.091 Uiso 1 1 calc R . .
C44 C 1.5822(9) 0.2409(10) 0.5117(6) 0.088(3) Uani 1 1 d . . .
C45 C 1.5261(10) 0.1634(9) 0.5382(6) 0.084(3) Uani 1 1 d . A .
H45 H 1.5641 0.0912 0.5258 0.101 Uiso 1 1 calc R . .
C46 C 1.4160(9) 0.1916(7) 0.5821(5) 0.068(3) Uani 1 1 d . . .
H46 H 1.3789 0.1388 0.5998 0.081 Uiso 1 1 calc R A .
C47 C 1.2274(8) 0.3318(7) 0.4617(5) 0.054(2) Uani 1 1 d . . .
C48 C 1.1391(8) 0.3622(6) 0.5229(5) 0.051(2) Uani 1 1 d . . .
C49 C 1.0912(9) 0.2719(7) 0.5445(6) 0.056(2) Uani 1 1 d . . .
C50 C 1.1561(9) 0.1915(8) 0.4962(6) 0.058(3) Uani 1 1 d . . .
C51 C 1.1390(9) 0.0934(8) 0.5029(6) 0.068(3) Uani 1 1 d . . .
H51 H 1.1871 0.0383 0.4713 0.082 Uiso 1 1 calc R . .
C52 C 1.0486(10) 0.0781(8) 0.5577(6) 0.070(3) Uani 1 1 d . . .
H52 H 1.0328 0.0121 0.5633 0.084 Uiso 1 1 calc R . .
C53 C 0.9819(9) 0.1583(9) 0.6040(6) 0.072(3) Uani 1 1 d . . .
H53 H 0.9188 0.1463 0.6397 0.086 Uiso 1 1 calc R . .
C54 C 1.0013(8) 0.2554(8) 0.6016(5) 0.064(3) Uani 1 1 d . . .
H54 H 0.9569 0.3077 0.6361 0.077 Uiso 1 1 calc R . .
C55 C 1.3063(9) 0.3870(8) 0.4138(5) 0.058(2) Uani 1 1 d . . .
C56 C 1.2717(9) 0.5004(8) 0.4053(5) 0.068(3) Uani 1 1 d . . .
H56 H 1.1978 0.5421 0.4301 0.082 Uiso 1 1 calc R . .
C57 C 1.3483(12) 0.5499(9) 0.3600(6) 0.078(3) Uani 1 1 d . . .
H57 H 1.3252 0.6257 0.3535 0.094 Uiso 1 1 calc R . .
C58 C 1.4540(11) 0.4918(11) 0.3254(6) 0.083(3) Uani 1 1 d . . .
H58 H 1.5038 0.5281 0.2954 0.100 Uiso 1 1 calc R . .
C59 C 1.4923(10) 0.3831(10) 0.3318(6) 0.085(3) Uani 1 1 d . . .
H59 H 1.5667 0.3436 0.3063 0.102 Uiso 1 1 calc R . .
C60 C 1.4178(10) 0.3316(8) 0.3775(6) 0.072(3) Uani 1 1 d . . .
H60 H 1.4443 0.2559 0.3841 0.086 Uiso 1 1 calc R . .
C61 C 1.103(3) 0.404(4) 1.147(2) 0.132(15) Uani 0.60(5) 1 d P B 1
H61 H 1.1301 0.3331 1.1306 0.158 Uiso 0.60(5) 1 calc PR B 1
C62 C 1.114(3) 0.534(3) 1.229(2) 0.120(12) Uani 0.60(5) 1 d P B 1
H62A H 1.1130 0.5891 1.1888 0.179 Uiso 0.60(5) 1 calc PR B 1
H62B H 1.1693 0.5339 1.2571 0.179 Uiso 0.60(5) 1 calc PR B 1
H62C H 1.0364 0.5497 1.2608 0.179 Uiso 0.60(5) 1 calc PR B 1
C63 C 1.237(2) 0.344(3) 1.231(2) 0.138(16) Uani 0.60(5) 1 d P B 1
H63A H 1.1998 0.3076 1.2736 0.207 Uiso 0.60(5) 1 calc PR B 1
H63B H 1.2846 0.3786 1.2472 0.207 Uiso 0.60(5) 1 calc PR B 1
H63C H 1.2857 0.2925 1.1950 0.207 Uiso 0.60(5) 1 calc PR B 1
C61' C 1.055(6) 0.498(6) 1.175(3) 0.13(2) Uani 0.40(5) 1 d P B 2
H61' H 1.0131 0.5628 1.1979 0.158 Uiso 0.40(5) 1 calc PR B 2
C62' C 1.213(4) 0.319(4) 1.172(4) 0.14(2) Uani 0.40(5) 1 d P B 2
H62D H 1.1621 0.2888 1.1558 0.206 Uiso 0.40(5) 1 calc PR B 2
H62E H 1.2454 0.2721 1.2110 0.206 Uiso 0.40(5) 1 calc PR B 2
H62F H 1.2764 0.3236 1.1302 0.206 Uiso 0.40(5) 1 calc PR B 2
C63' C 1.157(5) 0.480(6) 1.260(3) 0.129(19) Uani 0.40(5) 1 d P B 2
H63D H 1.2318 0.4936 1.2486 0.194 Uiso 0.40(5) 1 calc PR B 2
H63E H 1.1521 0.4333 1.3048 0.194 Uiso 0.40(5) 1 calc PR B 2
H63F H 1.0947 0.5482 1.2682 0.194 Uiso 0.40(5) 1 calc PR B 2

loop_
_atom_site_aniso_label
_atom_site_aniso_U_11
_atom_site_aniso_U_22
_atom_site_aniso_U_33
_atom_site_aniso_U_23
_atom_site_aniso_U_13
_atom_site_aniso_U_12
Br1 0.0890(9) 0.1015(9) 0.1207(12) 0.0102(8) -0.0564(8) -0.0023(6)
Br2 0.080(4) 0.127(4) 0.122(7) 0.022(4) 0.012(5) -0.003(3)
Br2' 0.080(8) 0.127(7) 0.122(13) 0.022(9) 0.012(9) -0.003(6)
N1 0.081(5) 0.049(4) 0.056(5) 0.014(4) -0.033(4) -0.036(4)
N2 0.062(5) 0.049(4) 0.050(5) 0.011(4) -0.021(4) -0.022(4)
N3 0.068(5) 0.047(4) 0.039(5) 0.003(4) -0.031(4) -0.015(4)
N4 0.088(6) 0.064(5) 0.048(5) 0.002(4) -0.030(5) -0.027(4)
N5 0.142(12) 0.122(14) 0.082(11) 0.038(10) -0.051(9) -0.076(11)
O1 0.095(5) 0.054(3) 0.048(4) 0.006(3) -0.044(4) -0.030(3)
O2 0.081(5) 0.067(4) 0.045(4) 0.006(3) -0.020(4) -0.022(3)
O3 0.080(4) 0.045(3) 0.060(4) 0.010(3) -0.042(3) -0.012(3)
O4 0.075(4) 0.059(4) 0.057(4) 0.013(3) -0.022(3) -0.027(3)
O5 0.178(12) 0.163(11) 0.137(12) 0.038(10) -0.073(9) -0.079(10)
O6 0.153(7) 0.089(5) 0.077(6) -0.014(4) 0.005(5) -0.044(5)
O7 0.136(6) 0.116(5) 0.102(6) 0.001(5) -0.044(5) -0.068(5)
S1 0.0998(18) 0.0470(12) 0.0566(17) 0.0136(12) -0.0497(15) -0.0295(12)
S2 0.0760(16) 0.0496(12) 0.0478(16) 0.0004(12) -0.0368(13) -0.0096(11)
C1 0.074(6) 0.051(5) 0.049(7) 0.000(5) -0.031(5) -0.027(5)
C2 0.074(6) 0.048(5) 0.044(6) 0.006(5) -0.031(5) -0.022(4)
C3 0.075(6) 0.048(5) 0.040(6) 0.011(5) -0.029(5) -0.022(5)
C4 0.074(6) 0.055(5) 0.038(6) 0.006(5) -0.027(5) -0.020(5)
C5 0.091(7) 0.066(6) 0.052(7) 0.025(6) -0.027(6) -0.034(5)
C6 0.104(8) 0.071(7) 0.051(7) 0.024(6) -0.036(6) -0.032(6)
C7 0.106(8) 0.077(6) 0.050(7) 0.019(6) -0.045(6) -0.032(6)
C8 0.089(7) 0.053(5) 0.044(6) 0.013(5) -0.039(5) -0.028(5)
C9 0.068(6) 0.043(5) 0.036(6) 0.009(4) -0.023(5) -0.016(4)
C10 0.071(7) 0.049(5) 0.047(7) 0.007(5) -0.029(6) -0.027(5)
C11 0.070(7) 0.052(5) 0.040(6) 0.008(5) -0.028(5) -0.026(5)
C12 0.072(7) 0.069(6) 0.048(7) 0.015(5) -0.030(5) -0.030(5)
C13 0.078(7) 0.062(6) 0.057(7) 0.017(5) -0.030(6) -0.026(6)
C14 0.071(7) 0.059(6) 0.064(7) 0.002(6) -0.037(6) -0.018(5)
C15 0.079(7) 0.062(6) 0.056(7) 0.006(5) -0.023(6) -0.022(5)
C16 0.067(7) 0.056(5) 0.048(7) 0.011(5) -0.026(6) -0.021(5)
C17 0.071(7) 0.054(6) 0.050(7) 0.003(5) -0.031(6) -0.027(5)
C18 0.072(6) 0.043(5) 0.049(7) 0.005(5) -0.034(5) -0.022(5)
C19 0.062(7) 0.061(6) 0.060(7) -0.002(5) -0.032(6) -0.018(5)
C20 0.061(7) 0.056(6) 0.062(7) 0.004(5) -0.029(6) -0.027(5)
C21 0.073(7) 0.071(6) 0.062(8) 0.007(6) -0.021(6) -0.028(6)
C22 0.078(8) 0.083(7) 0.070(8) 0.005(7) -0.015(7) -0.037(6)
C23 0.066(7) 0.092(8) 0.089(10) -0.012(8) -0.016(7) -0.014(6)
C24 0.071(8) 0.076(7) 0.070(8) 0.003(6) -0.025(6) -0.009(6)
C25 0.069(7) 0.058(6) 0.047(7) 0.001(5) -0.025(6) -0.028(5)
C26 0.070(7) 0.057(6) 0.065(7) 0.005(5) -0.013(6) -0.020(5)
C27 0.073(8) 0.071(7) 0.080(9) 0.006(7) -0.020(7) -0.016(6)
C28 0.080(8) 0.079(7) 0.083(10) -0.005(7) 0.000(7) -0.024(6)
C29 0.093(9) 0.085(8) 0.072(9) 0.008(7) -0.015(8) -0.024(7)
C30 0.079(8) 0.072(6) 0.062(8) 0.002(6) -0.026(6) -0.016(6)
C31 0.065(6) 0.045(5) 0.039(6) -0.003(5) -0.027(5) -0.023(5)
C32 0.054(5) 0.041(5) 0.034(5) 0.003(4) -0.024(4) -0.021(4)
C33 0.056(5) 0.042(5) 0.032(5) 0.003(4) -0.018(4) -0.017(4)
C34 0.057(5) 0.047(5) 0.035(6) -0.005(4) -0.023(5) -0.011(4)
C35 0.069(6) 0.048(5) 0.041(6) -0.006(5) -0.030(5) -0.017(4)
C36 0.076(7) 0.046(5) 0.062(7) -0.010(5) -0.025(6) -0.006(5)
C37 0.070(6) 0.047(5) 0.049(6) -0.006(5) -0.025(5) -0.005(5)
C38 0.068(6) 0.054(5) 0.042(6) -0.002(5) -0.032(5) -0.013(5)
C39 0.059(5) 0.045(5) 0.039(6) 0.007(4) -0.028(4) -0.021(4)
C40 0.061(6) 0.050(5) 0.043(6) 0.008(5) -0.035(5) -0.020(5)
C41 0.062(6) 0.049(6) 0.043(6) 0.012(5) -0.030(5) -0.015(5)
C42 0.067(7) 0.061(6) 0.047(6) 0.010(5) -0.026(5) -0.021(5)
C43 0.075(8) 0.082(8) 0.059(7) 0.031(6) -0.022(6) -0.018(6)
C44 0.089(8) 0.081(8) 0.069(8) 0.015(7) -0.013(6) -0.006(7)
C45 0.091(9) 0.071(7) 0.068(8) 0.002(6) -0.014(7) 0.000(7)
C46 0.081(8) 0.058(6) 0.063(7) 0.007(5) -0.023(6) -0.018(5)
C47 0.077(7) 0.059(6) 0.042(7) 0.010(5) -0.036(6) -0.029(5)
C48 0.068(6) 0.057(6) 0.043(6) 0.008(5) -0.038(5) -0.025(5)
C49 0.073(7) 0.060(6) 0.045(7) 0.017(6) -0.035(6) -0.027(6)
C50 0.083(7) 0.059(6) 0.048(7) 0.012(6) -0.032(6) -0.035(6)
C51 0.096(8) 0.068(7) 0.054(8) 0.009(6) -0.036(6) -0.032(6)
C52 0.100(8) 0.065(7) 0.064(8) 0.015(6) -0.039(7) -0.042(7)
C53 0.080(7) 0.083(7) 0.059(8) 0.018(7) -0.024(6) -0.037(7)
C54 0.074(7) 0.067(6) 0.057(7) 0.006(6) -0.028(6) -0.023(5)
C55 0.076(7) 0.067(6) 0.047(7) 0.015(5) -0.031(6) -0.037(6)
C56 0.091(7) 0.071(7) 0.052(7) 0.009(6) -0.026(6) -0.034(6)
C57 0.112(9) 0.078(7) 0.057(8) 0.017(6) -0.035(7) -0.041(8)
C58 0.101(10) 0.103(10) 0.063(8) 0.022(7) -0.032(7) -0.053(8)
C59 0.097(9) 0.102(9) 0.060(8) 0.004(7) -0.015(7) -0.041(8)
C60 0.091(8) 0.072(6) 0.062(8) 0.007(6) -0.028(7) -0.033(7)
C61 0.16(3) 0.14(4) 0.11(3) 0.02(3) -0.05(3) -0.08(3)
C62 0.13(3) 0.14(3) 0.10(3) 0.01(2) -0.03(2) -0.07(2)
C63 0.15(2) 0.15(3) 0.12(3) 0.04(3) -0.04(2) -0.07(2)
C61' 0.16(5) 0.14(5) 0.11(5) 0.02(4) -0.05(4) -0.08(4)
C62' 0.17(4) 0.13(4) 0.13(5) 0.03(3) -0.05(4) -0.06(3)
C63' 0.15(4) 0.14(5) 0.11(4) 0.03(3) -0.05(3) -0.06(4)

loop_
_atom_type_symbol
_atom_type_description
_atom_type_scat_dispersion_real
_atom_type_scat_dispersion_imag
_atom_type_scat_source
C C 0.0033 0.0016 'International Tables Vol C Tables 4.2.6.8 and 6.1.1.4'
H H 0.0000 0.0000 'International Tables Vol C Tables 4.2.6.8 and 6.1.1.4'
N N 0.0061 0.0033 'International Tables Vol C Tables 4.2.6.8 and 6.1.1.4'
O O 0.0106 0.0060 'International Tables Vol C Tables 4.2.6.8 and 6.1.1.4'
S S 0.1246 0.1234 'International Tables Vol C Tables 4.2.6.8 and 6.1.1.4'
Br Br -0.2901 2.4595 'International Tables Vol C Tables 4.2.6.8 and 6.1.1.4'

loop_
_geom_angle_atom_site_label_1
_geom_angle_atom_site_label_2
_geom_angle_atom_site_label_3
_geom_angle
C1 N1 C4 110.8(7)
C1 N1 H1 124.6
C4 N1 H1 124.6
C17 N2 C20 111.0(7)
C17 N2 H2 124.5
C20 N2 H2 124.5
C31 N3 C34 112.2(7)
C31 N3 H3 123.9
C34 N3 H3 123.9
C47 N4 C50 109.1(8)
C47 N4 H4 125.5
C50 N4 H4 125.5
C61 N5 C61' 58(3)
C61 N5 C62 126(3)
C61' N5 C62 69(3)
C61 N5 C63 121(3)
C61' N5 C63 173(2)
C62 N5 C63 113(2)
C61 N5 C62' 68(3)
C61' N5 C62' 126(4)
C62 N5 C62' 163(3)
C63 N5 C62' 53.8(18)
C61 N5 C63' 161(3)
C61' N5 C63' 105(4)
C62 N5 C63' 38.3(18)
C63 N5 C63' 75(2)
C62' N5 C63' 129(3)
C61' O5 C61 62(3)
H6B O6 H6C 103.6
H7C O7 H7D 108.2
C9 S1 C18 104.0(4)
C48 S2 C39 103.8(4)
O1 C1 N1 125.0(8)
O1 C1 C2 127.5(8)
N1 C1 C2 107.4(8)
C9 C2 C3 130.5(8)
C9 C2 C1 123.1(8)
C3 C2 C1 106.1(7)
C8 C3 C4 119.0(8)
C8 C3 C2 135.4(8)
C4 C3 C2 105.5(8)
C5 C4 N1 127.5(9)
C5 C4 C3 122.5(9)
N1 C4 C3 109.9(8)
C6 C5 C4 116.4(9)
C6 C5 H5 121.8
C4 C5 H5 121.8
C5 C6 C7 122.9(9)
C5 C6 H6 118.6
C7 C6 H6 118.6
C6 C7 C8 119.5(9)
C6 C7 H7 120.3
C8 C7 H7 120.3
C3 C8 C7 119.7(8)
C3 C8 H8 120.2
C7 C8 H8 120.2
C2 C9 C10 121.2(7)
C2 C9 S1 123.5(6)
C10 C9 S1 115.3(6)
O2 C10 C11 126.2(8)
O2 C10 C9 117.3(8)
C11 C10 C9 116.4(8)
C16 C11 C12 118.3(8)
C16 C11 C10 124.0(8)
C12 C11 C10 117.7(9)
C13 C12 C11 118.7(9)
C13 C12 H12 120.7
C11 C12 H12 120.7
C14 C13 C12 122.0(9)
C14 C13 H13 119.0
C12 C13 H13 119.0
C13 C14 C15 121.0(9)
C13 C14 Br1 122.2(8)
C15 C14 Br1 116.7(8)
C16 C15 C14 116.8(9)
C16 C15 H15 121.6
C14 C15 H15 121.6
C11 C16 C15 123.2(9)
C11 C16 H16 118.4
C15 C16 H16 118.4
N2 C17 C18 108.4(9)
N2 C17 C25 119.2(8)
C18 C17 C25 132.3(9)
C17 C18 C19 108.6(8)
C17 C18 S1 128.7(8)
C19 C18 S1 122.7(7)
C24 C19 C20 120.1(9)
C24 C19 C18 135.8(9)
C20 C19 C18 104.0(8)
N2 C20 C21 132.1(9)
N2 C20 C19 107.9(8)
C21 C20 C19 120.0(9)
C22 C21 C20 119.1(9)
C22 C21 H21 120.4
C20 C21 H21 120.4
C21 C22 C23 120.5(10)
C21 C22 H22 119.7
C23 C22 H22 119.7
C22 C23 C24 122.0(10)
C22 C23 H23 119.0
C24 C23 H23 119.0
C19 C24 C23 118.1(9)
C19 C24 H24 120.9
C23 C24 H24 120.9
C26 C25 C30 118.5(9)
C26 C25 C17 121.0(9)
C30 C25 C17 120.6(9)
C27 C26 C25 119.8(10)
C27 C26 H26 120.1
C25 C26 H26 120.1
C28 C27 C26 122.0(10)
C28 C27 H27 119.0
C26 C27 H27 119.0
C27 C28 C29 118.7(11)
C27 C28 H28 120.7
C29 C28 H28 120.7
C30 C29 C28 121.5(11)
C30 C29 H29 119.3
C28 C29 H29 119.3
C29 C30 C25 119.6(10)
C29 C30 H30 120.2
C25 C30 H30 120.2
O3 C31 N3 126.2(7)
O3 C31 C32 126.5(7)
N3 C31 C32 107.2(7)
C39 C32 C33 132.7(7)
C39 C32 C31 123.4(7)
C33 C32 C31 103.6(7)
C34 C33 C38 118.3(7)
C34 C33 C32 109.2(7)
C38 C33 C32 132.4(8)
C35 C34 C33 124.9(7)
C35 C34 N3 127.5(8)
C33 C34 N3 107.6(7)
C34 C35 C36 115.8(8)
C34 C35 H35 122.1
C36 C35 H35 122.1
C37 C36 C35 121.3(8)
C37 C36 H36 119.3
C35 C36 H36 119.3
C36 C37 C38 121.9(8)
C36 C37 H37 119.0
C38 C37 H37 119.0
C37 C38 C33 117.7(8)
C37 C38 H38 121.2
C33 C38 H38 121.2
C32 C39 C40 122.9(7)
C32 C39 S2 122.2(6)
C40 C39 S2 114.8(6)
O4 C40 C41 124.3(8)
O4 C40 C39 117.9(8)
C41 C40 C39 117.6(8)
C42 C41 C46 116.9(9)
C42 C41 C40 122.8(8)
C46 C41 C40 120.3(8)
C43 C42 C41 123.1(9)
C43 C42 H42 118.4
C41 C42 H42 118.4
C44 C43 C42 119.5(10)
C44 C43 H43 120.3
C42 C43 H43 120.3
C43 C44 C45 120.0(10)
C43 C44 Br2' 128.8(15)
C45 C44 Br2' 108(2)
C43 C44 Br2 115.3(13)
C45 C44 Br2 124.5(12)
Br2' C44 Br2 26.7(14)
C46 C45 C44 120.6(10)
C46 C45 H45 119.7
C44 C45 H45 119.7
C45 C46 C41 119.9(9)
C45 C46 H46 120.1
C41 C46 H46 120.1
N4 C47 C48 109.9(8)
N4 C47 C55 117.4(9)
C48 C47 C55 132.7(9)
C47 C48 C49 106.3(8)
C47 C48 S2 128.0(7)
C49 C48 S2 125.7(8)
C50 C49 C54 120.0(9)
C50 C49 C48 107.0(9)
C54 C49 C48 133.0(10)
C51 C50 C49 122.6(10)
C51 C50 N4 129.7(10)
C49 C50 N4 107.6(8)
C50 C51 C52 117.4(10)
C50 C51 H51 121.3
C52 C51 H51 121.3
C53 C52 C51 120.2(9)
C53 C52 H52 119.9
C51 C52 H52 119.9
C52 C53 C54 123.8(10)
C52 C53 H53 118.1
C54 C53 H53 118.1
C53 C54 C49 115.9(10)
C53 C54 H54 122.1
C49 C54 H54 122.1
C60 C55 C56 116.9(9)
C60 C55 C47 122.5(9)
C56 C55 C47 120.5(10)
C57 C56 C55 119.1(10)
C57 C56 H56 120.4
C55 C56 H56 120.4
C58 C57 C56 121.1(10)
C58 C57 H57 119.5
C56 C57 H57 119.5
C57 C58 C59 122.5(11)
C57 C58 H58 118.7
C59 C58 H58 118.7
C58 C59 C60 117.5(11)
C58 C59 H59 121.2
C60 C59 H59 121.2
C55 C60 C59 122.8(9)
C55 C60 H60 118.6
C59 C60 H60 118.6
O5 C61 N5 120(5)
O5 C61 H61 120.2
N5 C61 H61 120.2
N5 C62 H62A 109.5
N5 C62 H62B 109.5
N5 C62 H62C 109.5
N5 C63 H63A 109.5
N5 C63 H63B 109.5
N5 C63 H63C 109.5
O5 C61' N5 119(7)
O5 C61' H61' 120.3
N5 C61' H61' 120.3
N5 C62' H62D 109.5
N5 C62' H62E 109.5
H62D C62' H62E 109.5
N5 C62' H62F 109.5
H62D C62' H62F 109.5
H62E C62' H62F 109.5
N5 C63' H63D 109.5
N5 C63' H63E 109.5
H63D C63' H63E 109.5
N5 C63' H63F 109.5
H63D C63' H63F 109.5
H63E C63' H63F 109.5

loop_
_geom_bond_atom_site_label_1
_geom_bond_atom_site_label_2
_geom_bond_distance
Br1 C14 1.874(9)
Br2 C44 1.893(17)
Br2' C44 1.89(3)
N1 C1 1.344(9)
N1 C4 1.372(10)
N1 H1 0.8600
N2 C17 1.333(10)
N2 C20 1.346(10)
N2 H2 0.8600
N3 C31 1.327(9)
N3 C34 1.395(9)
N3 H3 0.8600
N4 C47 1.348(10)
N4 C50 1.397(10)
N4 H4 0.8600
N5 C61 1.32(5)
N5 C61' 1.33(7)
N5 C62 1.46(4)
N5 C63 1.46(3)
N5 C62' 1.46(5)
N5 C63' 1.46(6)
O1 C1 1.224(9)
O2 C10 1.193(9)
O3 C31 1.226(8)
O4 C40 1.215(9)
O5 C61' 1.24(6)
O5 C61 1.24(4)
O6 H6B 0.8501
O6 H6C 0.8501
O7 H7C 0.8501
O7 H7D 0.8499
S1 C9 1.725(8)
S1 C18 1.764(8)
S2 C48 1.712(9)
S2 C39 1.743(8)
C1 C2 1.458(11)
C2 C9 1.335(9)
C2 C3 1.455(11)
C3 C8 1.350(11)
C3 C4 1.399(11)
C4 C5 1.366(11)
C5 C6 1.361(12)
C5 H5 0.9300
C6 C7 1.368(11)
C6 H6 0.9300
C7 C8 1.383(11)
C7 H7 0.9300
C8 H8 0.9300
C9 C10 1.523(11)
C10 C11 1.456(11)
C11 C16 1.339(11)
C11 C12 1.421(11)
C12 C13 1.333(11)
C12 H12 0.9300
C13 C14 1.328(12)
C13 H13 0.9300
C14 C15 1.399(11)
C15 C16 1.355(11)
C15 H15 0.9300
C16 H16 0.9300
C17 C18 1.338(10)
C17 C25 1.461(12)
C18 C19 1.439(12)
C19 C24 1.358(12)
C19 C20 1.401(11)
C20 C21 1.371(12)
C21 C22 1.350(12)
C21 H21 0.9300
C22 C23 1.355(12)
C22 H22 0.9300
C23 C24 1.370(12)
C23 H23 0.9300
C24 H24 0.9300
C25 C26 1.358(11)
C25 C30 1.385(12)
C26 C27 1.341(12)
C26 H26 0.9300
C27 C28 1.330(13)
C27 H27 0.9300
C28 C29 1.354(13)
C28 H28 0.9300
C29 C30 1.331(12)
C29 H29 0.9300
C30 H30 0.9300
C31 C32 1.485(10)
C32 C39 1.290(10)
C32 C33 1.454(10)
C33 C34 1.365(10)
C33 C38 1.386(10)
C34 C35 1.346(10)
C35 C36 1.390(10)
C35 H35 0.9300
C36 C37 1.341(11)
C36 H36 0.9300
C37 C38 1.382(10)
C37 H37 0.9300
C38 H38 0.9300
C39 C40 1.511(10)
C40 C41 1.418(11)
C41 C42 1.365(10)
C41 C46 1.403(11)
C42 C43 1.351(12)
C42 H42 0.9300
C43 C44 1.342(13)
C43 H43 0.9300
C44 C45 1.380(13)
C45 C46 1.356(12)
C45 H45 0.9300
C46 H46 0.9300
C47 C48 1.360(11)
C47 C55 1.455(11)
C48 C49 1.452(11)
C49 C50 1.368(11)
C49 C54 1.383(11)
C50 C51 1.346(11)
C51 C52 1.359(12)
C51 H51 0.9300
C52 C53 1.347(12)
C52 H52 0.9300
C53 C54 1.355(12)
C53 H53 0.9300
C54 H54 0.9300
C55 C60 1.368(12)
C55 C56 1.390(11)
C56 C57 1.372(12)
C56 H56 0.9300
C57 C58 1.318(13)
C57 H57 0.9300
C58 C59 1.331(13)
C58 H58 0.9300
C59 C60 1.373(12)
C59 H59 0.9300
C60 H60 0.9300
C61 H61 0.9300
C62 H62A 0.9600
C62 H62B 0.9600
C62 H62C 0.9600
C63 H63A 0.9600
C63 H63B 0.9600
C63 H63C 0.9600
C61' H61' 0.9300
C62' H62D 0.9600
C62' H62E 0.9600
C62' H62F 0.9600
C63' H63D 0.9600
C63' H63E 0.9600
C63' H63F 0.9600

loop_
_geom_torsion_atom_site_label_1
_geom_torsion_atom_site_label_2
_geom_torsion_atom_site_label_3
_geom_torsion_atom_site_label_4
_geom_torsion
C4 N1 C1 O1 177.5(8)
C4 N1 C1 C2 -4.2(9)
O1 C1 C2 C9 6.7(14)
N1 C1 C2 C9 -171.6(8)
O1 C1 C2 C3 -177.9(9)
N1 C1 C2 C3 3.9(9)
C9 C2 C3 C8 -8.9(17)
C1 C2 C3 C8 176.1(10)
C9 C2 C3 C4 172.8(9)
C1 C2 C3 C4 -2.2(9)
C1 N1 C4 C5 -175.7(9)
C1 N1 C4 C3 2.8(10)
C8 C3 C4 C5 -0.2(13)
C2 C3 C4 C5 178.4(8)
C8 C3 C4 N1 -178.9(8)
C2 C3 C4 N1 -0.3(10)
N1 C4 C5 C6 177.7(9)
C3 C4 C5 C6 -0.7(14)
C4 C5 C6 C7 0.5(15)
C5 C6 C7 C8 0.5(15)
C4 C3 C8 C7 1.3(13)
C2 C3 C8 C7 -176.8(9)
C6 C7 C8 C3 -1.5(14)
C3 C2 C9 C10 -179.8(9)
C1 C2 C9 C10 -5.6(13)
C3 C2 C9 S1 0.9(13)
C1 C2 C9 S1 175.2(7)
C18 S1 C9 C2 -175.6(7)
C18 S1 C9 C10 5.1(8)
C2 C9 C10 O2 -94.6(10)
S1 C9 C10 O2 84.7(9)
C2 C9 C10 C11 88.9(10)
S1 C9 C10 C11 -91.7(8)
O2 C10 C11 C16 165.9(9)
C9 C10 C11 C16 -17.9(12)
O2 C10 C11 C12 -11.6(13)
C9 C10 C11 C12 164.5(7)
C16 C11 C12 C13 2.9(12)
C10 C11 C12 C13 -179.4(8)
C11 C12 C13 C14 -1.9(14)
C12 C13 C14 C15 -0.3(15)
C12 C13 C14 Br1 -178.6(7)
C13 C14 C15 C16 1.5(13)
Br1 C14 C15 C16 180.0(6)
C12 C11 C16 C15 -1.7(13)
C10 C11 C16 C15 -179.2(8)
C14 C15 C16 C11 -0.4(13)
C20 N2 C17 C18 -0.8(10)
C20 N2 C17 C25 177.0(7)
N2 C17 C18 C19 1.0(10)
C25 C17 C18 C19 -176.3(9)
N2 C17 C18 S1 -178.5(6)
C25 C17 C18 S1 4.2(15)
C9 S1 C18 C17 87.5(8)
C9 S1 C18 C19 -91.9(7)
C17 C18 C19 C24 177.8(10)
S1 C18 C19 C24 -2.7(15)
C17 C18 C19 C20 -0.9(9)
S1 C18 C19 C20 178.7(6)
C17 N2 C20 C21 179.1(9)
C17 N2 C20 C19 0.2(10)
C24 C19 C20 N2 -178.5(8)
C18 C19 C20 N2 0.4(9)
C24 C19 C20 C21 2.4(13)
C18 C19 C20 C21 -178.7(8)
N2 C20 C21 C22 177.3(9)
C19 C20 C21 C22 -3.9(14)
C20 C21 C22 C23 3.2(15)
C21 C22 C23 C24 -1.1(16)
C20 C19 C24 C23 -0.3(14)
C18 C19 C24 C23 -178.8(10)
C22 C23 C24 C19 -0.4(16)
N2 C17 C25 C26 30.7(12)
C18 C17 C25 C26 -152.1(9)
N2 C17 C25 C30 -148.9(8)
C18 C17 C25 C30 28.2(15)
C30 C25 C26 C27 1.2(13)
C17 C25 C26 C27 -178.5(8)
C25 C26 C27 C28 -2.7(15)
C26 C27 C28 C29 2.6(17)
C27 C28 C29 C30 -1.1(17)
C28 C29 C30 C25 -0.3(16)
C26 C25 C30 C29 0.3(14)
C17 C25 C30 C29 179.9(9)
C34 N3 C31 O3 178.3(8)
C34 N3 C31 C32 1.0(9)
O3 C31 C32 C39 -3.8(13)
N3 C31 C32 C39 173.4(8)
O3 C31 C32 C33 -179.7(8)
N3 C31 C32 C33 -2.4(9)
C39 C32 C33 C34 -172.3(9)
C31 C32 C33 C34 3.1(9)
C39 C32 C33 C38 5.2(16)
C31 C32 C33 C38 -179.5(8)
C38 C33 C34 C35 0.1(13)
C32 C33 C34 C35 178.0(8)
C38 C33 C34 N3 179.6(7)
C32 C33 C34 N3 -2.6(9)
C31 N3 C34 C35 -179.6(8)
C31 N3 C34 C33 0.9(9)
C33 C34 C35 C36 -0.1(13)
N3 C34 C35 C36 -179.4(8)
C34 C35 C36 C37 -0.2(13)
C35 C36 C37 C38 0.5(14)
C36 C37 C38 C33 -0.5(13)
C34 C33 C38 C37 0.1(12)
C32 C33 C38 C37 -177.1(8)
C33 C32 C39 C40 176.0(8)
C31 C32 C39 C40 1.5(13)
C33 C32 C39 S2 -1.2(13)
C31 C32 C39 S2 -175.8(6)
C48 S2 C39 C32 174.2(7)
C48 S2 C39 C40 -3.3(7)
C32 C39 C40 O4 91.7(10)
S2 C39 C40 O4 -90.8(8)
C32 C39 C40 C41 -92.7(10)
S2 C39 C40 C41 84.7(8)
O4 C40 C41 C42 -162.8(8)
C39 C40 C41 C42 21.9(12)
O4 C40 C41 C46 18.9(13)
C39 C40 C41 C46 -156.3(8)
C46 C41 C42 C43 -0.9(13)
C40 C41 C42 C43 -179.2(8)
C41 C42 C43 C44 -0.3(15)
C42 C43 C44 C45 1.4(16)
C42 C43 C44 Br2' 159(3)
C42 C43 C44 Br2 -173.6(15)
C43 C44 C45 C46 -1.3(17)
Br2' C44 C45 C46 -163(2)
Br2 C44 C45 C46 173.2(17)
C44 C45 C46 C41 0.0(15)
C42 C41 C46 C45 1.0(13)
C40 C41 C46 C45 179.4(8)
C50 N4 C47 C48 1.5(9)
C50 N4 C47 C55 -178.9(7)
N4 C47 C48 C49 -1.9(9)
C55 C47 C48 C49 178.5(8)
N4 C47 C48 S2 177.4(6)
C55 C47 C48 S2 -2.1(14)
C39 S2 C48 C47 -95.6(8)
C39 S2 C48 C49 83.7(7)
C47 C48 C49 C50 1.7(9)
S2 C48 C49 C50 -177.7(6)
C47 C48 C49 C54 -179.9(9)
S2 C48 C49 C54 0.8(13)
C54 C49 C50 C51 -2.3(13)
C48 C49 C50 C51 176.4(8)
C54 C49 C50 N4 -179.5(7)
C48 C49 C50 N4 -0.8(9)
C47 N4 C50 C51 -177.3(9)
C47 N4 C50 C49 -0.3(9)
C49 C50 C51 C52 4.0(13)
N4 C50 C51 C52 -179.5(8)
C50 C51 C52 C53 -1.6(14)
C51 C52 C53 C54 -2.4(15)
C52 C53 C54 C49 4.0(14)
C50 C49 C54 C53 -1.6(12)
C48 C49 C54 C53 -179.9(8)
N4 C47 C55 C60 -29.3(12)
C48 C47 C55 C60 150.2(10)
N4 C47 C55 C56 153.0(8)
C48 C47 C55 C56 -27.5(14)
C60 C55 C56 C57 2.0(13)
C47 C55 C56 C57 179.9(8)
C55 C56 C57 C58 -1.0(15)
C56 C57 C58 C59 0.5(17)
C57 C58 C59 C60 -1.1(17)
C56 C55 C60 C59 -2.8(14)
C47 C55 C60 C59 179.4(9)
C58 C59 C60 C55 2.3(15)
C61' O5 C61 N5 -8(3)
C61' N5 C61 O5 8(2)
C62 N5 C61 O5 -1(4)
C63 N5 C61 O5 179(2)
C62' N5 C61 O5 -171(3)
C63' N5 C61 O5 28(9)
C61 O5 C61' N5 8(2)
C61 N5 C61' O5 -8(2)
C62 N5 C61' O5 165(4)
C63 N5 C61' O5 -92(29)
C62' N5 C61' O5 -6(5)
C63' N5 C61' O5 179(4)
